data_7217858
loop_
_publ_author_name
'G\"orbitz, C. H.'
'Leirv\%ag, A. B.'
'Jacobsen, \/O.'

_publ_section_title
;
 Hydrogen bond architecture in crystal structures of N-alkylated
 hydrophobic amino acids
;
_journal_issue 41
_journal_name_full CrystEngComm
_journal_page_first 9631
_journal_paper_doi 10.1039/C4CE01412J
_journal_volume 16
_journal_year 2014
_chemical_absolute_configuration syn
_chemical_formula_moiety 'C9 H19 N O2'
_chemical_formula_sum 'C9 H19 N O2'
_chemical_formula_weight 173.25
_chemical_name_systematic
; 
 N-isopropyl-L-leucine 
;
_space_group_IT_number 19
_symmetry_cell_setting orthorhombic
_symmetry_space_group_name_Hall 'P 2ac 2ab'
_symmetry_space_group_name_H-M 'P 21 21 21'
_atom_sites_solution_hydrogens geom
_atom_sites_solution_primary direct
_atom_sites_solution_secondary difmap
_audit_creation_method SHELXL-97
_cell_angle_alpha 90.00
_cell_angle_beta 90.00
_cell_angle_gamma 90.00
_cell_formula_units_Z 8
_cell_length_a 9.2948(18)
_cell_length_b 10.790(2)
_cell_length_c 19.871(4)
_cell_measurement_reflns_used 2437
_cell_measurement_temperature 105(2)
_cell_measurement_theta_max 22.89
_cell_measurement_theta_min 2.42
_cell_volume 1992.9(7)
_computing_cell_refinement 'SAINT-Plus (Bruker, 2007)'
_computing_data_collection 'APEX2(Bruker, 2007)'
_computing_data_reduction 'SAINT-Plus (Bruker, 2007)'
_computing_molecular_graphics 'SHELXTL (Sheldrick, 2008)'
_computing_publication_material 'SHELXTL (Sheldrick, 2008)'
_computing_structure_refinement 'SHELXL-97 (Sheldrick, 2008)'
_computing_structure_solution 'SHELXS-97 (Sheldrick, 2008)'
_diffrn_ambient_temperature 105(2)
_diffrn_detector_area_resol_mean 8.3
_diffrn_measured_fraction_theta_full 0.996
_diffrn_measured_fraction_theta_max 0.996
_diffrn_measurement_device_type 'APEX II'
_diffrn_measurement_method 'Sets of exposures each taken over 0.5\% \w rotaton'
_diffrn_radiation_monochromator graphite
_diffrn_radiation_source 'fine-focus sealed tube'
_diffrn_radiation_type MoK\a
_diffrn_radiation_wavelength 0.71073
_diffrn_reflns_av_R_equivalents 0.0537
_diffrn_reflns_av_sigmaI/netI 0.0310
_diffrn_reflns_limit_h_max 11
_diffrn_reflns_limit_h_min -11
_diffrn_reflns_limit_k_max 12
_diffrn_reflns_limit_k_min -12
_diffrn_reflns_limit_l_max 21
_diffrn_reflns_limit_l_min -23
_diffrn_reflns_number 14428
_diffrn_reflns_theta_full 25.28
_diffrn_reflns_theta_max 25.28
_diffrn_reflns_theta_min 2.05
_diffrn_standards_decay_% 0
_diffrn_standards_number 0
_exptl_absorpt_coefficient_mu 0.080
_exptl_absorpt_correction_T_max 0.986
_exptl_absorpt_correction_T_min 0.852
_exptl_absorpt_correction_type multi-scan
_exptl_absorpt_process_details 'SADABS (Bruker, 2007)'
_exptl_crystal_colour colourless
_exptl_crystal_density_diffrn 1.155
_exptl_crystal_density_method 'not measured'
_exptl_crystal_description block
_exptl_crystal_F_000 768
_exptl_crystal_size_max 0.60
_exptl_crystal_size_mid 0.32
_exptl_crystal_size_min 0.17
_refine_diff_density_max 0.207
_refine_diff_density_min -0.203
_refine_diff_density_rms 0.039
_refine_ls_extinction_method none
_refine_ls_goodness_of_fit_ref 1.077
_refine_ls_hydrogen_treatment constr
_refine_ls_matrix_type full
_refine_ls_number_parameters 217
_refine_ls_number_reflns 2069
_refine_ls_number_restraints 0
_refine_ls_restrained_S_all 1.077
_refine_ls_R_factor_all 0.0488
_refine_ls_R_factor_gt 0.0390
_refine_ls_shift/su_max 0.000
_refine_ls_shift/su_mean 0.000
_refine_ls_structure_factor_coef Fsqd
_refine_ls_weighting_details 'calc w=1/[\s^2^(Fo^2^)+(0.0501P)^2^+0.0747P] where P=(Fo^2^+2Fc^2^)/3'
_refine_ls_weighting_scheme calc
_refine_ls_wR_factor_gt 0.0868
_refine_ls_wR_factor_ref 0.0907
_reflns_number_gt 1819
_reflns_number_total 2069
_reflns_threshold_expression >2sigma(I)
_cod_data_source_file c4ce01412j2.cif
_cod_data_source_block nipll
_cod_depositor_comments 'Adding full bibliography for 7217856--7217860.cif.'
_cod_original_cell_volume 1993.0(7)
_cod_database_code 7217858

loop_
_symmetry_equiv_pos_as_xyz
'x, y, z'
'-x+1/2, -y, z+1/2'
'-x, y+1/2, -z+1/2'
'x+1/2, -y+1/2, -z'

loop_
_atom_site_label
_atom_site_type_symbol
_atom_site_fract_x
_atom_site_fract_y
_atom_site_fract_z
_atom_site_U_iso_or_equiv
_atom_site_adp_type
_atom_site_occupancy
_atom_site_symmetry_multiplicity
_atom_site_calc_flag
_atom_site_refinement_flags
O1A O 0.63323(16) 0.13776(14) 0.47973(8) 0.0207(4) Uani 1 1 d .
O2A O 0.85455(16) 0.12736(14) 0.52316(8) 0.0207(4) Uani 1 1 d .
N1A N 0.6538(2) 0.39176(17) 0.46820(9) 0.0166(4) Uani 1 1 d .
H1A H 0.6511 0.4742 0.4799 0.020 Uiso 1 1 calc R
H2A H 0.5608 0.3627 0.4699 0.020 Uiso 1 1 calc R
C1A C 0.7442(2) 0.1852(2) 0.50566(12) 0.0173(5) Uani 1 1 d .
C2A C 0.7388(2) 0.3247(2) 0.52051(11) 0.0167(5) Uani 1 1 d .
H21A H 0.8388 0.3588 0.5222 0.020 Uiso 1 1 calc R
C3A C 0.6628(2) 0.3490(2) 0.58742(11) 0.0191(5) Uani 1 1 d .
H31A H 0.5615 0.3219 0.5830 0.023 Uiso 1 1 calc R
H32A H 0.6619 0.4395 0.5954 0.023 Uiso 1 1 calc R
C4A C 0.7270(2) 0.2861(2) 0.64955(12) 0.0219(6) Uani 1 1 d .
H41A H 0.7320 0.1948 0.6411 0.026 Uiso 1 1 calc R
C5A C 0.6290(3) 0.3089(3) 0.70996(12) 0.0300(6) Uani 1 1 d .
H51A H 0.5318 0.2794 0.6997 0.045 Uiso 1 1 calc R
H52A H 0.6260 0.3979 0.7199 0.045 Uiso 1 1 calc R
H53A H 0.6665 0.2642 0.7491 0.045 Uiso 1 1 calc R
C6A C 0.8788(3) 0.3335(2) 0.66465(13) 0.0266(6) Uani 1 1 d .
H61A H 0.9408 0.3188 0.6256 0.040 Uiso 1 1 calc R
H62A H 0.9176 0.2894 0.7038 0.040 Uiso 1 1 calc R
H63A H 0.8751 0.4225 0.6743 0.040 Uiso 1 1 calc R
C7A C 0.7044(2) 0.3833(2) 0.39645(12) 0.0189(5) Uani 1 1 d .
H71A H 0.7018 0.2946 0.3819 0.023 Uiso 1 1 calc R
C8A C 0.8576(3) 0.4316(2) 0.38992(13) 0.0253(6) Uani 1 1 d .
H81A H 0.9221 0.3809 0.4176 0.038 Uiso 1 1 calc R
H82A H 0.8615 0.5179 0.4052 0.038 Uiso 1 1 calc R
H83A H 0.8878 0.4271 0.3427 0.038 Uiso 1 1 calc R
C9A C 0.5991(3) 0.4570(2) 0.35396(13) 0.0243(6) Uani 1 1 d .
H91A H 0.5020 0.4234 0.3599 0.036 Uiso 1 1 calc R
H92A H 0.6268 0.4512 0.3065 0.036 Uiso 1 1 calc R
H93A H 0.6007 0.5440 0.3681 0.036 Uiso 1 1 calc R
O1B O 0.63521(16) 0.63871(14) 0.49680(8) 0.0194(4) Uani 1 1 d .
O2B O 0.86619(16) 0.62959(14) 0.52816(8) 0.0202(4) Uani 1 1 d .
N1B N 0.66688(19) 0.88348(17) 0.46749(9) 0.0150(4) Uani 1 1 d .
H1B H 0.6622 0.9679 0.4736 0.018 Uiso 1 1 calc R
H2B H 0.5745 0.8532 0.4697 0.018 Uiso 1 1 calc R
C1B C 0.7529(2) 0.6864(2) 0.51521(11) 0.0151(5) Uani 1 1 d .
C2B C 0.7522(2) 0.8286(2) 0.52393(11) 0.0154(5) Uani 1 1 d .
H21B H 0.8532 0.8603 0.5219 0.018 Uiso 1 1 calc R
C3B C 0.6828(2) 0.8697(2) 0.58983(11) 0.0178(5) Uani 1 1 d .
H31B H 0.5837 0.8361 0.5914 0.021 Uiso 1 1 calc R
H32B H 0.6752 0.9612 0.5895 0.021 Uiso 1 1 calc R
C4B C 0.7613(2) 0.8304(2) 0.65449(12) 0.0199(5) Uani 1 1 d .
H41B H 0.8669 0.8307 0.6450 0.024 Uiso 1 1 calc R
C5B C 0.7330(3) 0.9224(3) 0.71066(13) 0.0312(7) Uani 1 1 d .
H51B H 0.7847 0.8965 0.7513 0.047 Uiso 1 1 calc R
H52B H 0.6295 0.9255 0.7201 0.047 Uiso 1 1 calc R
H53B H 0.7663 1.0048 0.6969 0.047 Uiso 1 1 calc R
C6B C 0.7201(3) 0.7008(2) 0.67766(13) 0.0253(6) Uani 1 1 d .
H61B H 0.7739 0.6800 0.7185 0.038 Uiso 1 1 calc R
H62B H 0.7432 0.6409 0.6422 0.038 Uiso 1 1 calc R
H63B H 0.6167 0.6980 0.6872 0.038 Uiso 1 1 calc R
C7B C 0.7255(2) 0.8583(2) 0.39832(11) 0.0176(5) Uani 1 1 d .
H71B H 0.7487 0.7680 0.3945 0.021 Uiso 1 1 calc R
C8B C 0.8619(3) 0.9327(3) 0.38656(13) 0.0255(6) Uani 1 1 d .
H81B H 0.9342 0.9096 0.4202 0.038 Uiso 1 1 calc R
H82B H 0.8404 1.0213 0.3905 0.038 Uiso 1 1 calc R
H83B H 0.8990 0.9152 0.3414 0.038 Uiso 1 1 calc R
C9B C 0.6100(3) 0.8901(3) 0.34760(12) 0.0261(6) Uani 1 1 d .
H91B H 0.6461 0.8744 0.3020 0.039 Uiso 1 1 calc R
H92B H 0.5841 0.9777 0.3520 0.039 Uiso 1 1 calc R
H93B H 0.5248 0.8387 0.3559 0.039 Uiso 1 1 calc R

loop_
_atom_site_aniso_label
_atom_site_aniso_U_11
_atom_site_aniso_U_22
_atom_site_aniso_U_33
_atom_site_aniso_U_23
_atom_site_aniso_U_13
_atom_site_aniso_U_12
O1A 0.0150(8) 0.0160(8) 0.0312(10) 0.0004(8) -0.0037(8) -0.0007(7)
O2A 0.0132(8) 0.0187(8) 0.0301(9) -0.0003(8) -0.0007(7) 0.0024(8)
N1A 0.0136(9) 0.0135(10) 0.0226(11) -0.0011(8) 0.0005(9) -0.0014(8)
C1A 0.0154(12) 0.0156(12) 0.0209(13) 0.0013(10) 0.0033(10) -0.0016(10)
C2A 0.0132(11) 0.0144(11) 0.0224(13) 0.0002(10) -0.0011(10) 0.0009(10)
C3A 0.0152(11) 0.0169(13) 0.0251(13) -0.0006(10) 0.0005(10) -0.0005(10)
C4A 0.0191(12) 0.0201(13) 0.0264(14) 0.0000(11) 0.0026(11) 0.0012(11)
C5A 0.0290(14) 0.0356(16) 0.0254(14) 0.0030(12) 0.0052(12) -0.0004(13)
C6A 0.0217(13) 0.0324(15) 0.0257(14) 0.0000(12) -0.0031(11) 0.0001(12)
C7A 0.0170(12) 0.0174(12) 0.0222(13) -0.0019(11) 0.0012(10) 0.0017(10)
C8A 0.0185(13) 0.0291(14) 0.0283(14) -0.0021(12) 0.0048(12) -0.0013(11)
C9A 0.0229(13) 0.0263(14) 0.0236(14) 0.0019(11) -0.0004(11) 0.0022(11)
O1B 0.0141(8) 0.0161(8) 0.0279(9) -0.0001(7) -0.0024(7) -0.0011(7)
O2B 0.0138(8) 0.0184(8) 0.0284(9) -0.0002(8) -0.0020(7) 0.0024(8)
N1B 0.0115(9) 0.0139(10) 0.0194(11) -0.0003(9) 0.0007(8) 0.0002(8)
C1B 0.0148(12) 0.0171(12) 0.0133(12) -0.0002(10) 0.0019(9) -0.0010(10)
C2B 0.0139(11) 0.0136(11) 0.0188(12) 0.0004(10) -0.0027(10) 0.0016(10)
C3B 0.0164(12) 0.0152(12) 0.0220(13) -0.0007(11) 0.0024(9) 0.0015(10)
C4B 0.0168(11) 0.0218(13) 0.0212(13) 0.0001(11) 0.0010(10) -0.0010(11)
C5B 0.0392(17) 0.0299(15) 0.0245(15) -0.0016(12) 0.0007(13) -0.0038(13)
C6B 0.0260(13) 0.0249(14) 0.0250(14) 0.0051(11) 0.0010(12) 0.0005(12)
C7B 0.0184(12) 0.0174(12) 0.0169(12) 0.0008(10) 0.0006(10) 0.0011(10)
C8B 0.0161(12) 0.0374(15) 0.0230(14) 0.0011(12) 0.0030(12) -0.0032(12)
C9B 0.0188(12) 0.0383(16) 0.0211(13) 0.0028(12) -0.0006(11) -0.0048(12)

loop_
_atom_type_symbol
_atom_type_description
_atom_type_scat_dispersion_real
_atom_type_scat_dispersion_imag
_atom_type_scat_source
C C 0.0033 0.0016 'International Tables Vol C Tables 4.2.6.8 and 6.1.1.4'
H H 0.0000 0.0000 'International Tables Vol C Tables 4.2.6.8 and 6.1.1.4'
N N 0.0061 0.0033 'International Tables Vol C Tables 4.2.6.8 and 6.1.1.4'
O O 0.0106 0.0060 'International Tables Vol C Tables 4.2.6.8 and 6.1.1.4'

loop_
_geom_angle_atom_site_label_1
_geom_angle_atom_site_label_2
_geom_angle_atom_site_label_3
_geom_angle
C2A N1A C7A 117.71(18)
C2A N1A H1A 107.9
C7A N1A H1A 107.9
C2A N1A H2A 107.9
C7A N1A H2A 107.9
H1A N1A H2A 107.2
O2A C1A O1A 125.6(2)
O2A C1A C2A 117.6(2)
O1A C1A C2A 116.7(2)
N1A C2A C3A 106.13(18)
N1A C2A C1A 111.01(19)
C3A C2A C1A 110.49(19)
N1A C2A H21A 109.7
C3A C2A H21A 109.7
C1A C2A H21A 109.7
C2A C3A C4A 116.5(2)
C2A C3A H31A 108.2
C4A C3A H31A 108.2
C2A C3A H32A 108.2
C4A C3A H32A 108.2
H31A C3A H32A 107.3
C5A C4A C3A 109.3(2)
C5A C4A C6A 110.0(2)
C3A C4A C6A 111.7(2)
C5A C4A H41A 108.6
C3A C4A H41A 108.6
C6A C4A H41A 108.6
C4A C5A H51A 109.5
C4A C5A H52A 109.5
H51A C5A H52A 109.5
C4A C5A H53A 109.5
H51A C5A H53A 109.5
H52A C5A H53A 109.5
C4A C6A H61A 109.5
C4A C6A H62A 109.5
H61A C6A H62A 109.5
C4A C6A H63A 109.5
H61A C6A H63A 109.5
H62A C6A H63A 109.5
N1A C7A C9A 107.10(19)
N1A C7A C8A 110.6(2)
C9A C7A C8A 112.1(2)
N1A C7A H71A 109.0
C9A C7A H71A 109.0
C8A C7A H71A 109.0
C7A C8A H81A 109.5
C7A C8A H82A 109.5
H81A C8A H82A 109.5
C7A C8A H83A 109.5
H81A C8A H83A 109.5
H82A C8A H83A 109.5
C7A C9A H91A 109.5
C7A C9A H92A 109.5
H91A C9A H92A 109.5
C7A C9A H93A 109.5
H91A C9A H93A 109.5
H92A C9A H93A 109.5
C2B N1B C7B 114.95(17)
C2B N1B H1B 108.5
C7B N1B H1B 108.5
C2B N1B H2B 108.5
C7B N1B H2B 108.5
H1B N1B H2B 107.5
O2B C1B O1B 126.2(2)
O2B C1B C2B 118.04(19)
O1B C1B C2B 115.7(2)
N1B C2B C3B 107.71(18)
N1B C2B C1B 108.17(18)
C3B C2B C1B 112.78(19)
N1B C2B H21B 109.4
C3B C2B H21B 109.4
C1B C2B H21B 109.4
C2B C3B C4B 115.88(19)
C2B C3B H31B 108.3
C4B C3B H31B 108.3
C2B C3B H32B 108.3
C4B C3B H32B 108.3
H31B C3B H32B 107.4
C5B C4B C6B 109.6(2)
C5B C4B C3B 110.6(2)
C6B C4B C3B 112.8(2)
C5B C4B H41B 107.9
C6B C4B H41B 107.9
C3B C4B H41B 107.9
C4B C5B H51B 109.5
C4B C5B H52B 109.5
H51B C5B H52B 109.5
C4B C5B H53B 109.5
H51B C5B H53B 109.5
H52B C5B H53B 109.5
C4B C6B H61B 109.5
C4B C6B H62B 109.5
H61B C6B H62B 109.5
C4B C6B H63B 109.5
H61B C6B H63B 109.5
H62B C6B H63B 109.5
N1B C7B C9B 108.12(19)
N1B C7B C8B 110.34(19)
C9B C7B C8B 111.7(2)
N1B C7B H71B 108.9
C9B C7B H71B 108.9
C8B C7B H71B 108.9
C7B C8B H81B 109.5
C7B C8B H82B 109.5
H81B C8B H82B 109.5
C7B C8B H83B 109.5
H81B C8B H83B 109.5
H82B C8B H83B 109.5
C7B C9B H91B 109.5
C7B C9B H92B 109.5
H91B C9B H92B 109.5
C7B C9B H93B 109.5
H91B C9B H93B 109.5
H92B C9B H93B 109.5

loop_
_geom_bond_atom_site_label_1
_geom_bond_atom_site_label_2
_geom_bond_distance
O1A C1A 1.262(3)
O2A C1A 1.250(3)
N1A C2A 1.493(3)
N1A C7A 1.504(3)
N1A H1A 0.9200
N1A H2A 0.9200
C1A C2A 1.536(3)
C2A C3A 1.528(3)
C2A H21A 1.0000
C3A C4A 1.530(3)
C3A H31A 0.9900
C3A H32A 0.9900
C4A C5A 1.527(3)
C4A C6A 1.530(3)
C4A H41A 1.0000
C5A H51A 0.9800
C5A H52A 0.9800
C5A H53A 0.9800
C6A H61A 0.9800
C6A H62A 0.9800
C6A H63A 0.9800
C7A C9A 1.517(3)
C7A C8A 1.522(3)
C7A H71A 1.0000
C8A H81A 0.9800
C8A H82A 0.9800
C8A H83A 0.9800
C9A H91A 0.9800
C9A H92A 0.9800
C9A H93A 0.9800
O1B C1B 1.263(3)
O2B C1B 1.245(3)
N1B C2B 1.496(3)
N1B C7B 1.503(3)
N1B H1B 0.9200
N1B H2B 0.9200
C1B C2B 1.543(3)
C2B C3B 1.526(3)
C2B H21B 1.0000
C3B C4B 1.537(3)
C3B H31B 0.9900
C3B H32B 0.9900
C4B C5B 1.517(3)
C4B C6B 1.522(3)
C4B H41B 1.0000
C5B H51B 0.9800
C5B H52B 0.9800
C5B H53B 0.9800
C6B H61B 0.9800
C6B H62B 0.9800
C6B H63B 0.9800
C7B C9B 1.512(3)
C7B C8B 1.519(3)
C7B H71B 1.0000
C8B H81B 0.9800
C8B H82B 0.9800
C8B H83B 0.9800
C9B H91B 0.9800
C9B H92B 0.9800
C9B H93B 0.9800

loop_
_geom_hbond_atom_site_label_D
_geom_hbond_atom_site_label_H
_geom_hbond_atom_site_label_A
_geom_hbond_distance_DH
_geom_hbond_distance_HA
_geom_hbond_distance_DA
_geom_hbond_angle_DHA
_geom_hbond_site_symmetry_A
N1A H1A O1B 0.92 1.81 2.730(2) 175.0 .
N1A H2A O2A 0.92 1.93 2.794(3) 156.8 4_456
N1B H1B O1A 0.92 1.86 2.772(2) 173.2 1_565
N1B H2B O2B 0.92 1.95 2.800(2) 153.6 4_466

loop_
_geom_torsion_atom_site_label_1
_geom_torsion_atom_site_label_2
_geom_torsion_atom_site_label_3
_geom_torsion_atom_site_label_4
_geom_torsion
C7A N1A C2A C3A -179.65(19)
C7A N1A C2A C1A -59.6(2)
O2A C1A C2A N1A 148.3(2)
O1A C1A C2A N1A -35.1(3)
O2A C1A C2A C3A -94.2(2)
O1A C1A C2A C3A 82.4(3)
N1A C2A C3A C4A 178.09(19)
C1A C2A C3A C4A 57.7(3)
C2A C3A C4A C5A -174.0(2)
C2A C3A C4A C6A 64.1(3)
C2A N1A C7A C9A 179.15(19)
C2A N1A C7A C8A -58.4(3)
C7B N1B C2B C3B 176.66(18)
C7B N1B C2B C1B -61.2(2)
O2B C1B C2B N1B 140.98(19)
O1B C1B C2B N1B -40.6(3)
O2B C1B C2B C3B -100.0(2)
O1B C1B C2B C3B 78.4(3)
N1B C2B C3B C4B -175.76(19)
C1B C2B C3B C4B 65.0(3)
C2B C3B C4B C5B 151.7(2)
C2B C3B C4B C6B -85.1(3)
C2B N1B C7B C9B 165.64(19)
C2B N1B C7B C8B -71.9(2)
